data_1508451
loop_
_publ_author_name
'Lieffrig, Julien'
'Jeannin, Olivier'
'Shin, Kyoung-Soon'
'Auban-Senzier, Pascale'
'Fourmigue, Marc'

_publ_section_title
;
 Halogen Bonding Interactions in DDQ Charge Transfer Salts with Iodinated
 TTFs
;
_journal_issue 2
_journal_name_full Crystals
_journal_page_first 327
_journal_page_last 337
_journal_paper_doi 10.3390/cryst2020327
_journal_volume 2
_journal_year 2012
_chemical_formula_moiety '2(C8 H4 I2 S6), C8 Cl2 N2 O2, C2 H3 N'
_chemical_formula_sum 'C26 H11 Cl2 I4 N3 O2 S12'
_chemical_formula_weight 1360.60
_chemical_name_common (EDT-TTF-I2)2,DDQ,CH3CN
_chemical_name_systematic
; 
bis(3,4-diiodo-3',4'-ethyleneditio-tetrathiafulvalene),
dichlorodicyanobenzoquinone, acetenitrile 
;
_space_group_IT_number 2
_symmetry_cell_setting triclinic
_symmetry_space_group_name_Hall '-P 1'
_symmetry_space_group_name_H-M 'P -1'
_atom_sites_solution_hydrogens geom
_atom_sites_solution_primary direct
_atom_sites_solution_secondary difmap
_audit_creation_method SHELXL-97
_cell_angle_alpha 79.600(4)
_cell_angle_beta 85.564(4)
_cell_angle_gamma 75.854(4)
_cell_formula_units_Z 2
_cell_length_a 7.4173(9)
_cell_length_b 12.9354(15)
_cell_length_c 21.258(3)
_cell_measurement_reflns_used 6435
_cell_measurement_temperature 150(2)
_cell_measurement_theta_max 27.39
_cell_measurement_theta_min 2.75
_cell_volume 1944.1(4)
_computing_cell_refinement 'Bruker SMART, 2006'
_computing_data_collection 'Bruker SMART, 2006'
_computing_data_reduction 'Bruker SAINT, 2006'
_computing_molecular_graphics 'Ortep-3 for Windows (Farrugia, 1997)'
_computing_publication_material 'WinGX publication routines (Farrugia, 1999)'
_computing_structure_refinement 'SHELXL-97 (Sheldrick, 1997)'
_computing_structure_solution 'SIR97 (Altomare et al., 1999)'
_diffrn_ambient_temperature 150(2)
_diffrn_detector 'CCD plate'
_diffrn_measured_fraction_theta_full 0.966
_diffrn_measured_fraction_theta_max 0.966
_diffrn_measurement_device_type 'APEXII, Bruker-AXS'
_diffrn_measurement_method 'CCD rotation images, thin slices'
_diffrn_radiation_monochromator graphite
_diffrn_radiation_source 'fine-focus sealed tube'
_diffrn_radiation_type MoK\a
_diffrn_radiation_wavelength 0.71073
_diffrn_reflns_av_R_equivalents 0.0395
_diffrn_reflns_av_sigmaI/netI 0.0530
_diffrn_reflns_limit_h_max 9
_diffrn_reflns_limit_h_min -9
_diffrn_reflns_limit_k_max 16
_diffrn_reflns_limit_k_min -16
_diffrn_reflns_limit_l_max 27
_diffrn_reflns_limit_l_min -27
_diffrn_reflns_number 23021
_diffrn_reflns_theta_full 27.48
_diffrn_reflns_theta_max 27.48
_diffrn_reflns_theta_min 0.97
_exptl_absorpt_coefficient_mu 4.021
_exptl_absorpt_correction_T_max 0.851
_exptl_absorpt_correction_T_min 0.786
_exptl_absorpt_correction_type multi-scan
_exptl_absorpt_process_details
;
  [Sheldrick, G.M. (2002). SADABS Bruker AXS Inc., Madison, Wisconsin, USA]
;
_exptl_crystal_colour black
_exptl_crystal_density_diffrn 2.324
_exptl_crystal_density_method 'not measured'
_exptl_crystal_description stick
_exptl_crystal_F_000 1284
_exptl_crystal_size_max 0.24
_exptl_crystal_size_mid 0.05
_exptl_crystal_size_min 0.04
_refine_diff_density_max 4.168
_refine_diff_density_min -1.452
_refine_diff_density_rms 0.276
_refine_ls_extinction_method none
_refine_ls_goodness_of_fit_ref 1.051
_refine_ls_hydrogen_treatment constr
_refine_ls_matrix_type full
_refine_ls_number_parameters 433
_refine_ls_number_reflns 8631
_refine_ls_number_restraints 0
_refine_ls_restrained_S_all 1.051
_refine_ls_R_factor_all 0.0676
_refine_ls_R_factor_gt 0.0426
_refine_ls_shift/su_max 0.001
_refine_ls_shift/su_mean 0.000
_refine_ls_structure_factor_coef Fsqd
_refine_ls_weighting_details 'calc w=1/[\s^2^(Fo^2^)+(0.0775P)^2^+6.0257P] where P=(Fo^2^+2Fc^2^)/3'
_refine_ls_weighting_scheme calc
_refine_ls_wR_factor_gt 0.1145
_refine_ls_wR_factor_ref 0.1444
_reflns_number_gt 6389
_reflns_number_total 8631
_reflns_threshold_expression >2sigma(I)
_cod_data_source_file C26H11Cl2I4N3O2S12_P-1_EDTI2DDQ_crystals-02-00327-s001_DC189.cif
_cod_data_source_block EDTI2-DDQ_chateigner_1508451
_cod_database_code 1508451

loop_
_symmetry_equiv_pos_as_xyz
'x, y, z'
'-x, -y, -z'

loop_
_atom_site_label
_atom_site_type_symbol
_atom_site_fract_x
_atom_site_fract_y
_atom_site_fract_z
_atom_site_U_iso_or_equiv
_atom_site_adp_type
_atom_site_occupancy
_atom_site_symmetry_multiplicity
_atom_site_calc_flag
_atom_site_refinement_flags
I001 I 0.80448(7) -0.00104(4) 0.22879(2) 0.01973(13) Uani 1 1 d .
I002 I 0.76625(7) 0.29242(4) 0.23115(2) 0.01817(13) Uani 1 1 d .
S1 S 0.7279(3) 0.08477(14) 0.07638(8) 0.0200(4) Uani 1 1 d .
S2 S 0.7046(3) 0.31627(14) 0.07719(8) 0.0182(4) Uani 1 1 d .
S3 S 0.6847(3) 0.13389(14) -0.07661(8) 0.0191(4) Uani 1 1 d .
S4 S 0.6477(3) 0.36709(13) -0.07731(8) 0.0165(4) Uani 1 1 d .
S5 S 0.6563(3) 0.15324(14) -0.21571(9) 0.0214(4) Uani 1 1 d .
S6 S 0.5867(3) 0.43049(14) -0.21748(8) 0.0175(4) Uani 1 1 d .
C1 C 0.7595(10) 0.1221(6) 0.1496(3) 0.0185(15) Uani 1 1 d .
C2 C 0.7483(10) 0.2257(6) 0.1503(3) 0.0165(14) Uani 1 1 d .
C3 C 0.6992(11) 0.2160(6) 0.0317(3) 0.0191(15) Uani 1 1 d .
C4 C 0.6779(10) 0.2366(5) -0.0324(3) 0.0158(14) Uani 1 1 d .
C5 C 0.6526(10) 0.2198(5) -0.1510(3) 0.0136(14) Uani 1 1 d .
C6 C 0.6286(10) 0.3264(5) -0.1509(3) 0.0130(13) Uani 1 1 d .
C7 C 0.6302(11) 0.2615(6) -0.2853(3) 0.0209(16) Uani 1 1 d .
H7A H 0.6901 0.2311 -0.3222 0.025 Uiso 1 1 calc R
H7B H 0.4988 0.2883 -0.2936 0.025 Uiso 1 1 calc R
C8 C 0.7088(12) 0.3552(6) -0.2789(3) 0.0231(17) Uani 1 1 d .
H8A H 0.7022 0.4036 -0.3196 0.028 Uiso 1 1 calc R
H8B H 0.8389 0.3286 -0.2686 0.028 Uiso 1 1 calc R
I003 I 0.28582(8) 0.04533(4) 0.32725(2) 0.02550(14) Uani 1 1 d .
I004 I 0.23854(7) 0.34314(4) 0.32202(2) 0.01909(13) Uani 1 1 d .
S7 S 0.2700(3) 0.11927(13) 0.17053(8) 0.0178(4) Uani 1 1 d .
S8 S 0.2625(3) 0.34656(13) 0.16851(8) 0.0155(4) Uani 1 1 d .
S9 S 0.2114(3) 0.17013(13) 0.01656(8) 0.0177(4) Uani 1 1 d .
S10 S 0.2109(3) 0.39666(13) 0.01618(8) 0.0164(4) Uani 1 1 d .
S11 S 0.1379(3) 0.19792(14) -0.12020(8) 0.0201(4) Uani 1 1 d .
S12 S 0.1545(3) 0.46883(13) -0.12087(8) 0.0164(4) Uani 1 1 d .
C9 C 0.2759(10) 0.1599(5) 0.2443(3) 0.0153(14) Uani 1 1 d .
C10 C 0.2718(10) 0.2637(5) 0.2433(3) 0.0163(14) Uani 1 1 d .
C11 C 0.2515(10) 0.2464(6) 0.1248(3) 0.0182(15) Uani 1 1 d .
C12 C 0.2296(10) 0.2678(5) 0.0602(3) 0.0158(14) Uani 1 1 d .
C13 C 0.1731(10) 0.2570(5) -0.0567(3) 0.0152(14) Uani 1 1 d .
C14 C 0.1750(9) 0.3621(5) -0.0565(3) 0.0116(13) Uani 1 1 d .
C15 C 0.1839(10) 0.2970(5) -0.1869(3) 0.0171(15) Uani 1 1 d .
H15A H 0.3160 0.2946 -0.1894 0.021 Uiso 1 1 calc R
H15B H 0.1529 0.2777 -0.2260 0.021 Uiso 1 1 calc R
C16 C 0.0772(10) 0.4116(5) -0.1829(3) 0.0156(14) Uani 1 1 d .
H16A H -0.0537 0.4124 -0.1749 0.019 Uiso 1 1 calc R
H16B H 0.0895 0.4570 -0.2238 0.019 Uiso 1 1 calc R
Cl1 Cl 0.6906(4) 0.35060(19) 0.54454(11) 0.0408(5) Uani 1 1 d .
Cl2 Cl 0.6768(4) 0.3713(2) 0.39368(13) 0.0517(7) Uani 1 1 d .
O1 O 0.8178(8) 0.5324(5) 0.5823(2) 0.0292(13) Uani 1 1 d .
O2 O 0.7835(11) 0.5707(7) 0.3240(3) 0.061(2) Uani 1 1 d .
N1 N 0.8884(11) 0.7862(6) 0.5235(3) 0.0235(16) Uani 1 1 d .
N2 N 0.8853(13) 0.8090(8) 0.3471(5) 0.054(2) Uiso 1 1 d .
C17 C 0.8071(12) 0.5455(7) 0.5218(4) 0.031(2) Uani 1 1 d .
C18 C 0.7560(12) 0.4597(8) 0.4930(4) 0.040(3) Uani 1 1 d .
C19 C 0.7470(13) 0.4678(8) 0.4277(4) 0.040(2) Uani 1 1 d .
C20 C 0.7914(14) 0.5599(9) 0.3838(4) 0.047(3) Uani 1 1 d .
C21 C 0.8320(13) 0.6439(8) 0.4133(4) 0.040(2) Uani 1 1 d .
C22 C 0.8362(12) 0.6367(8) 0.4798(4) 0.033(2) Uani 1 1 d .
C23 C 0.8695(14) 0.7278(10) 0.5073(5) 0.049(3) Uani 1 1 d .
C24 C 0.8575(15) 0.7350(9) 0.3718(5) 0.046(2) Uiso 1 1 d .
N3 N 0.677(2) 0.0911(9) 0.5483(5) 0.098(5) Uani 1 1 d .
C25 C 0.707(2) 0.0838(9) 0.4965(6) 0.060(3) Uani 1 1 d .
C26 C 0.754(2) 0.0715(13) 0.4317(7) 0.098(5) Uani 1 1 d .
H26A H 0.8623 0.0987 0.4178 0.146 Uiso 1 1 calc R
H26B H 0.6519 0.1110 0.4054 0.146 Uiso 1 1 calc R
H26C H 0.7792 -0.0037 0.4282 0.146 Uiso 1 1 calc R

loop_
_atom_site_aniso_label
_atom_site_aniso_U_11
_atom_site_aniso_U_22
_atom_site_aniso_U_33
_atom_site_aniso_U_23
_atom_site_aniso_U_13
_atom_site_aniso_U_12
I001 0.0273(3) 0.0143(2) 0.0149(2) 0.00120(17) -0.00238(19) -0.00194(19)
I002 0.0216(3) 0.0175(2) 0.0150(2) -0.00232(17) -0.00196(18) -0.00367(19)
S1 0.0311(11) 0.0133(8) 0.0140(8) 0.0008(6) -0.0026(7) -0.0042(7)
S2 0.0259(10) 0.0130(8) 0.0156(8) -0.0002(6) -0.0029(7) -0.0051(7)
S3 0.0295(11) 0.0115(8) 0.0155(8) 0.0001(6) -0.0017(7) -0.0047(7)
S4 0.0232(10) 0.0123(8) 0.0136(8) -0.0001(6) -0.0012(7) -0.0049(7)
S5 0.0348(12) 0.0121(8) 0.0151(8) -0.0031(6) -0.0027(8) -0.0004(8)
S6 0.0228(10) 0.0137(8) 0.0137(8) 0.0007(6) -0.0027(7) -0.0017(7)
C1 0.021(4) 0.017(3) 0.014(3) 0.002(3) -0.001(3) 0.000(3)
C2 0.018(4) 0.018(3) 0.014(3) 0.001(3) 0.001(3) -0.008(3)
C3 0.030(4) 0.017(3) 0.013(3) -0.002(3) 0.003(3) -0.011(3)
C4 0.027(4) 0.013(3) 0.007(3) 0.000(2) -0.001(3) -0.004(3)
C5 0.015(4) 0.014(3) 0.007(3) 0.003(2) 0.000(3) 0.000(3)
C6 0.015(4) 0.014(3) 0.010(3) 0.000(2) -0.005(3) -0.003(3)
C7 0.026(4) 0.022(4) 0.014(3) 0.000(3) -0.001(3) -0.006(3)
C8 0.041(5) 0.019(4) 0.011(3) -0.002(3) 0.002(3) -0.012(3)
I003 0.0426(3) 0.0186(3) 0.0146(2) 0.00090(18) -0.0008(2) -0.0086(2)
I004 0.0258(3) 0.0190(2) 0.0127(2) -0.00332(17) 0.00154(18) -0.00584(19)
S7 0.0282(10) 0.0118(8) 0.0136(8) -0.0008(6) -0.0022(7) -0.0056(7)
S8 0.0221(10) 0.0120(8) 0.0115(8) -0.0008(6) -0.0014(7) -0.0027(7)
S9 0.0275(10) 0.0110(8) 0.0153(8) -0.0002(6) -0.0029(7) -0.0065(7)
S10 0.0264(10) 0.0113(8) 0.0111(8) -0.0008(6) -0.0019(7) -0.0038(7)
S11 0.0336(11) 0.0137(8) 0.0147(8) -0.0021(6) -0.0048(7) -0.0077(8)
S12 0.0248(10) 0.0109(8) 0.0131(8) 0.0004(6) -0.0035(7) -0.0043(7)
C9 0.015(4) 0.015(3) 0.013(3) 0.000(3) -0.001(3) 0.000(3)
C10 0.022(4) 0.015(3) 0.013(3) -0.002(3) -0.003(3) -0.005(3)
C11 0.022(4) 0.017(3) 0.015(3) 0.000(3) 0.000(3) -0.006(3)
C12 0.024(4) 0.009(3) 0.014(3) -0.001(2) -0.001(3) -0.002(3)
C13 0.014(4) 0.018(3) 0.013(3) -0.003(3) -0.004(3) -0.001(3)
C14 0.012(3) 0.009(3) 0.013(3) 0.000(2) 0.000(3) -0.001(3)
C15 0.022(4) 0.017(3) 0.012(3) -0.001(3) 0.000(3) -0.005(3)
C16 0.015(4) 0.019(3) 0.011(3) -0.001(3) -0.004(3) 0.000(3)
Cl1 0.0526(15) 0.0356(12) 0.0346(12) -0.0064(9) 0.0003(10) -0.0114(11)
Cl2 0.0635(18) 0.0555(16) 0.0435(14) -0.0155(12) -0.0081(12) -0.0205(14)
O1 0.034(3) 0.037(3) 0.011(2) -0.004(2) 0.000(2) 0.003(3)
O2 0.053(5) 0.086(6) 0.019(3) -0.010(3) -0.010(3) 0.032(4)
N1 0.039(5) 0.021(4) 0.012(3) -0.004(3) 0.005(3) -0.010(3)
C17 0.020(4) 0.041(5) 0.018(4) -0.005(3) 0.003(3) 0.016(4)
C18 0.019(5) 0.066(7) 0.031(5) -0.034(5) -0.012(4) 0.020(4)
C19 0.039(6) 0.045(6) 0.028(5) -0.016(4) -0.014(4) 0.016(4)
C20 0.033(6) 0.067(7) 0.029(5) -0.019(5) -0.006(4) 0.020(5)
C21 0.030(5) 0.052(6) 0.019(4) 0.008(4) 0.000(4) 0.017(4)
C22 0.025(5) 0.044(5) 0.022(4) -0.005(4) -0.001(3) 0.008(4)
C23 0.025(5) 0.066(8) 0.029(5) 0.031(5) 0.010(4) 0.007(5)
N3 0.197(15) 0.058(7) 0.042(6) 0.020(5) 0.003(8) -0.059(8)
C25 0.098(10) 0.043(6) 0.040(6) 0.013(5) -0.008(6) -0.032(6)
C26 0.121(15) 0.098(12) 0.068(10) -0.012(9) 0.006(9) -0.019(11)

loop_
_atom_type_symbol
_atom_type_description
_atom_type_scat_dispersion_real
_atom_type_scat_dispersion_imag
_atom_type_scat_source
C C 0.0033 0.0016 'International Tables Vol C Tables 4.2.6.8 and 6.1.1.4'
H H 0.0000 0.0000 'International Tables Vol C Tables 4.2.6.8 and 6.1.1.4'
N N 0.0061 0.0033 'International Tables Vol C Tables 4.2.6.8 and 6.1.1.4'
O O 0.0106 0.0060 'International Tables Vol C Tables 4.2.6.8 and 6.1.1.4'
S S 0.1246 0.1234 'International Tables Vol C Tables 4.2.6.8 and 6.1.1.4'
Cl Cl 0.1484 0.1585 'International Tables Vol C Tables 4.2.6.8 and 6.1.1.4'
I I -0.4742 1.8119 'International Tables Vol C Tables 4.2.6.8 and 6.1.1.4'

loop_
_geom_angle_atom_site_label_1
_geom_angle_atom_site_label_2
_geom_angle_atom_site_label_3
_geom_angle
C1 S1 C3 95.3(3)
C3 S2 C2 95.1(3)
C4 S3 C5 95.4(3)
C4 S4 C6 94.8(3)
C5 S5 C7 104.0(3)
C6 S6 C8 98.8(3)
C2 C1 S1 117.8(5)
C2 C1 I001 125.5(6)
S1 C1 I001 116.7(4)
C1 C2 S2 117.4(6)
C1 C2 I002 125.5(5)
S2 C2 I002 117.0(4)
C4 C3 S2 123.4(5)
C4 C3 S1 122.2(6)
S2 C3 S1 114.4(4)
C3 C4 S3 122.1(5)
C3 C4 S4 122.6(6)
S3 C4 S4 115.3(4)
C6 C5 S5 128.8(5)
C6 C5 S3 116.9(5)
S5 C5 S3 114.3(4)
C5 C6 S6 126.7(5)
C5 C6 S4 117.4(5)
S6 C6 S4 115.8(4)
C8 C7 S5 115.2(5)
C8 C7 H7A 108.5
S5 C7 H7A 108.5
C8 C7 H7B 108.5
S5 C7 H7B 108.5
H7A C7 H7B 107.5
C7 C8 S6 112.8(5)
C7 C8 H8A 109.0
S6 C8 H8A 109.0
C7 C8 H8B 109.0
S6 C8 H8B 109.0
H8A C8 H8B 107.8
C11 S7 C9 95.9(3)
C10 S8 C11 95.7(3)
C12 S9 C13 96.0(3)
C12 S10 C14 95.5(3)
C13 S11 C15 100.6(3)
C14 S12 C16 101.5(3)
C10 C9 S7 116.9(5)
C10 C9 I003 124.4(5)
S7 C9 I003 118.7(4)
C9 C10 S8 117.1(5)
C9 C10 I004 126.7(5)
S8 C10 I004 115.6(4)
C12 C11 S7 123.6(6)
C12 C11 S8 122.3(5)
S7 C11 S8 114.2(4)
C11 C12 S9 122.8(5)
C11 C12 S10 122.0(6)
S9 C12 S10 115.2(4)
C14 C13 S11 128.6(5)
C14 C13 S9 116.0(5)
S11 C13 S9 115.5(4)
C13 C14 S10 117.4(5)
C13 C14 S12 128.6(5)
S10 C14 S12 114.0(4)
C16 C15 S11 114.1(5)
C16 C15 H15A 108.7
S11 C15 H15A 108.7
C16 C15 H15B 108.7
S11 C15 H15B 108.7
H15A C15 H15B 107.6
C15 C16 S12 113.8(5)
C15 C16 H16A 108.8
S12 C16 H16A 108.8
C15 C16 H16B 108.8
S12 C16 H16B 108.8
H16A C16 H16B 107.7
O1 C17 C22 124.2(9)
O1 C17 C18 118.8(8)
C22 C17 C18 117.0(8)
C19 C18 C17 121.4(10)
C19 C18 Cl1 119.7(8)
C17 C18 Cl1 118.7(6)
C18 C19 C20 121.1(10)
C18 C19 Cl2 121.9(9)
C20 C19 Cl2 117.0(7)
O2 C20 C21 120.7(10)
O2 C20 C19 123.1(11)
C21 C20 C19 116.0(8)
C24 C21 C22 121.4(10)
C24 C21 C20 115.9(9)
C22 C21 C20 122.6(9)
C17 C22 C21 121.5(9)
C17 C22 C23 118.3(8)
C21 C22 C23 120.2(9)
N1 C23 C22 178.3(12)
N2 C24 C21 169.9(13)
N3 C25 C26 177.2(18)
C25 C26 H26A 109.5
C25 C26 H26B 109.5
H26A C26 H26B 109.5
C25 C26 H26C 109.5
H26A C26 H26C 109.5
H26B C26 H26C 109.5

loop_
_geom_bond_atom_site_label_1
_geom_bond_atom_site_label_2
_geom_bond_distance
I001 C1 2.083(7)
I002 C2 2.084(7)
S1 C1 1.759(8)
S1 C3 1.761(7)
S2 C3 1.761(7)
S2 C2 1.769(7)
S3 C4 1.750(7)
S3 C5 1.757(6)
S4 C4 1.753(7)
S4 C6 1.765(7)
S5 C5 1.745(7)
S5 C7 1.831(7)
S6 C6 1.757(6)
S6 C8 1.822(7)
C1 C2 1.326(10)
C3 C4 1.356(9)
C5 C6 1.347(9)
C7 C8 1.497(10)
C7 H7A 0.9700
C7 H7B 0.9700
C8 H8A 0.9700
C8 H8B 0.9700
I003 C9 2.082(6)
I004 C10 2.087(7)
S7 C11 1.732(7)
S7 C9 1.748(7)
S8 C10 1.745(7)
S8 C11 1.746(8)
S9 C12 1.732(7)
S9 C13 1.746(7)
S10 C12 1.737(7)
S10 C14 1.740(7)
S11 C13 1.732(7)
S11 C15 1.803(7)
S12 C14 1.747(6)
S12 C16 1.814(7)
C9 C10 1.332(9)
C11 C12 1.367(9)
C13 C14 1.364(9)
C15 C16 1.514(9)
C15 H15A 0.9700
C15 H15B 0.9700
C16 H16A 0.9700
C16 H16B 0.9700
Cl1 C18 1.766(12)
Cl2 C19 1.748(11)
O1 C17 1.274(9)
O2 C20 1.257(11)
N1 C23 0.929(14)
N2 C24 1.063(12)
C17 C22 1.397(12)
C17 C18 1.496(13)
C18 C19 1.378(12)
C19 C20 1.463(15)
C20 C21 1.449(15)
C21 C24 1.382(13)
C21 C22 1.402(11)
C22 C23 1.484(17)
N3 C25 1.121(15)
C25 C26 1.422(18)
C26 H26A 0.9600
C26 H26B 0.9600
C26 H26C 0.9600

loop_
_geom_torsion_atom_site_label_1
_geom_torsion_atom_site_label_2
_geom_torsion_atom_site_label_3
_geom_torsion_atom_site_label_4
_geom_torsion
C3 S1 C1 C2 1.8(7)
C3 S1 C1 I001 -179.8(4)
S1 C1 C2 S2 -0.5(9)
I001 C1 C2 S2 -178.8(4)
S1 C1 C2 I002 176.6(4)
I001 C1 C2 I002 -1.6(10)
C3 S2 C2 C1 -1.0(7)
C3 S2 C2 I002 -178.4(4)
C2 S2 C3 C4 -176.8(7)
C2 S2 C3 S1 2.2(5)
C1 S1 C3 C4 176.6(7)
C1 S1 C3 S2 -2.4(5)
S2 C3 C4 S3 176.8(4)
S1 C3 C4 S3 -2.1(10)
S2 C3 C4 S4 -1.5(10)
S1 C3 C4 S4 179.6(4)
C5 S3 C4 C3 -179.0(7)
C5 S3 C4 S4 -0.6(5)
C6 S4 C4 C3 -179.3(7)
C6 S4 C4 S3 2.3(5)
C7 S5 C5 C6 2.5(8)
C7 S5 C5 S3 -177.6(4)
C4 S3 C5 C6 -2.1(6)
C4 S3 C5 S5 178.0(4)
S5 C5 C6 S6 2.0(11)
S3 C5 C6 S6 -177.9(4)
S5 C5 C6 S4 -175.9(4)
S3 C5 C6 S4 4.2(8)
C8 S6 C6 C5 -29.6(7)
C8 S6 C6 S4 148.4(4)
C4 S4 C6 C5 -3.9(6)
C4 S4 C6 S6 177.9(4)
C5 S5 C7 C8 30.3(7)
S5 C7 C8 S6 -65.7(7)
C6 S6 C8 C7 60.8(6)
C11 S7 C9 C10 -2.1(7)
C11 S7 C9 I003 177.2(4)
S7 C9 C10 S8 -0.4(8)
I003 C9 C10 S8 -179.7(4)
S7 C9 C10 I004 170.5(4)
I003 C9 C10 I004 -8.8(10)
C11 S8 C10 C9 2.7(7)
C11 S8 C10 I004 -169.2(4)
C9 S7 C11 C12 -175.9(7)
C9 S7 C11 S8 3.9(5)
C10 S8 C11 C12 175.8(7)
C10 S8 C11 S7 -4.1(5)
S7 C11 C12 S9 1.8(10)
S8 C11 C12 S9 -178.0(4)
S7 C11 C12 S10 179.8(4)
S8 C11 C12 S10 0.0(10)
C13 S9 C12 C11 176.4(7)
C13 S9 C12 S10 -1.7(5)
C14 S10 C12 C11 -176.9(6)
C14 S10 C12 S9 1.3(5)
C15 S11 C13 C14 18.5(7)
C15 S11 C13 S9 -161.4(4)
C12 S9 C13 C14 1.6(6)
C12 S9 C13 S11 -178.4(4)
S11 C13 C14 S10 179.0(4)
S9 C13 C14 S10 -1.0(8)
S11 C13 C14 S12 -3.7(10)
S9 C13 C14 S12 176.3(4)
C12 S10 C14 C13 -0.1(6)
C12 S10 C14 S12 -177.8(4)
C16 S12 C14 C13 12.6(7)
C16 S12 C14 S10 -170.0(4)
C13 S11 C15 C16 -51.1(6)
S11 C15 C16 S12 70.1(6)
C14 S12 C16 C15 -44.9(6)
O1 C17 C18 C19 -178.2(8)
C22 C17 C18 C19 3.1(12)
O1 C17 C18 Cl1 6.1(10)
C22 C17 C18 Cl1 -172.5(6)
C17 C18 C19 C20 1.4(13)
Cl1 C18 C19 C20 177.0(7)
C17 C18 C19 Cl2 -176.9(6)
Cl1 C18 C19 Cl2 -1.3(11)
C18 C19 C20 O2 -179.4(9)
Cl2 C19 C20 O2 -1.0(12)
C18 C19 C20 C21 -4.1(13)
Cl2 C19 C20 C21 174.3(6)
O2 C20 C21 C24 1.0(13)
C19 C20 C21 C24 -174.5(9)
O2 C20 C21 C22 177.9(8)
C19 C20 C21 C22 2.4(13)
O1 C17 C22 C21 176.6(8)
C18 C17 C22 C21 -4.8(12)
O1 C17 C22 C23 -4.2(12)
C18 C17 C22 C23 174.3(7)
C24 C21 C22 C17 178.8(9)
C20 C21 C22 C17 2.1(13)
C24 C21 C22 C23 -0.3(13)
C20 C21 C22 C23 -177.0(8)
C17 C22 C23 N1 -146(41)
C21 C22 C23 N1 34(42)
C22 C21 C24 N2 13(7)
C20 C21 C24 N2 -170(7)
